data_4002000
loop_
_publ_author_name
'Bie, Haiying'
'Zelinska, Oksana Ya.'
'Tkachuk, Andriy V.'
'Mar, Arthur'

_publ_section_title
;
 Structures and Physical Properties of Rare-Earth Chromium Germanides
 RECrGe3(RE = La&#x2212;Nd, Sm)
;
_journal_issue 18
_journal_name_full 'Chemistry of Materials'
_journal_page_first 4613
_journal_paper_doi 10.1021/cm071276+
_journal_volume 19
_journal_year 2007
_chemical_formula_structural 'Ce Cr Ge3'
_chemical_formula_sum 'Ce Cr Ge3'
_chemical_formula_weight 409.89
_chemical_name_common 'cerium chromium trigermanide'
_chemical_name_systematic 'cerium chromium germanide (1/1/3)'
_space_group_IT_number 194
_symmetry_cell_setting hexagonal
_symmetry_space_group_name_Hall '-P 6c 2c'
_symmetry_space_group_name_H-M 'P 63/m m c'
_atom_sites_solution_primary direct
_atom_sites_solution_secondary difmap
_audit_creation_method SHELXL-97
_cell_angle_alpha 90.00
_cell_angle_beta 90.00
_cell_angle_gamma 120.00
_cell_formula_units_Z 2
_cell_length_a 6.150(2)
_cell_length_b 6.150(2)
_cell_length_c 5.7222(19)
_cell_measurement_reflns_used 2809
_cell_measurement_temperature 295(2)
_cell_measurement_theta_max 33.10
_cell_measurement_theta_min 3.56
_cell_volume 187.43(11)
_computing_cell_refinement 'Bruker SAINT 7.06 (Bruker, 2004)'
_computing_data_collection 'Bruker SMART 5.054 (Bruker, 1999)'
_computing_data_reduction 'Bruker SAINT 7.06'
_computing_molecular_graphics 'ATOMS 5.1 (Dowty, 1999)'
_computing_publication_material 'Bruker SHELXTL 6.12'
_computing_structure_refinement 'Bruker SHELXTL 6.12'
_computing_structure_solution 'Bruker SHELXTL 6.12'
_diffrn_ambient_temperature 295(2)
_diffrn_measured_fraction_theta_full 1.000
_diffrn_measured_fraction_theta_max 1.000
_diffrn_measurement_device_type 'Bruker Platform/SMART 1000 CCD'
_diffrn_measurement_method '\w scans'
_diffrn_radiation_monochromator graphite
_diffrn_radiation_source 'fine-focus sealed tube'
_diffrn_radiation_type MoK\a
_diffrn_radiation_wavelength 0.71073
_diffrn_reflns_av_R_equivalents 0.0510
_diffrn_reflns_av_sigmaI/netI 0.0234
_diffrn_reflns_limit_h_max 9
_diffrn_reflns_limit_h_min -9
_diffrn_reflns_limit_k_max 9
_diffrn_reflns_limit_k_min -9
_diffrn_reflns_limit_l_max 8
_diffrn_reflns_limit_l_min -8
_diffrn_reflns_number 2237
_diffrn_reflns_theta_full 33.10
_diffrn_reflns_theta_max 33.10
_diffrn_reflns_theta_min 3.83
_diffrn_standards_number 0
_exptl_absorpt_coefficient_mu 38.218
_exptl_absorpt_correction_T_max 0.0428
_exptl_absorpt_correction_T_min 0.0038
_exptl_absorpt_correction_type numerical
_exptl_absorpt_process_details 'Bruker SHELXTL 6.12 (Sheldrick, 2001)'
_exptl_crystal_colour black
_exptl_crystal_density_diffrn 7.262
_exptl_crystal_density_method 'not measured'
_exptl_crystal_description block
_exptl_crystal_F_000 356
_exptl_crystal_size_max 0.54
_exptl_crystal_size_mid 0.25
_exptl_crystal_size_min 0.19
_refine_diff_density_max 3.025
_refine_diff_density_min -1.673
_refine_diff_density_rms 0.627
_refine_ls_extinction_coef 0.232(18)
_refine_ls_extinction_expression Fc^*^=kFc[1+0.001xFc^2^\l^3^/sin(2\q)]^-1/4^
_refine_ls_extinction_method SHELXL
_refine_ls_goodness_of_fit_ref 1.079
_refine_ls_matrix_type full
_refine_ls_number_parameters 10
_refine_ls_number_reflns 161
_refine_ls_number_restraints 0
_refine_ls_restrained_S_all 1.079
_refine_ls_R_factor_all 0.0278
_refine_ls_R_factor_gt 0.0278
_refine_ls_shift/su_max 0.000
_refine_ls_shift/su_mean 0.000
_refine_ls_structure_factor_coef Fsqd
_refine_ls_weighting_details 'calc w=1/[\s^2^(Fo^2^)+(0.0361P)^2^+3.7421P] where P=(Fo^2^+2Fc^2^)/3'
_refine_ls_weighting_scheme calc
_refine_ls_wR_factor_gt 0.0698
_refine_ls_wR_factor_ref 0.0698
_reflns_number_gt 161
_reflns_number_total 161
_reflns_threshold_expression I>2\s(I)
_cod_data_source_file cm071276%2Bsi20070510_045033.cif
_cod_data_source_block CeCrGe3
_cod_original_cell_volume 187.45(11)
_cod_database_code 4002000

loop_
_symmetry_equiv_pos_as_xyz
'x, y, z'
'-y, x-y, z'
'-x+y, -x, z'
'-x, -y, z+1/2'
'y, -x+y, z+1/2'
'x-y, x, z+1/2'
'y, x, -z'
'x-y, -y, -z'
'-x, -x+y, -z'
'-y, -x, -z+1/2'
'-x+y, y, -z+1/2'
'x, x-y, -z+1/2'
'-x, -y, -z'
'y, -x+y, -z'
'x-y, x, -z'
'x, y, -z-1/2'
'-y, x-y, -z-1/2'
'-x+y, -x, -z-1/2'
'-y, -x, z'
'-x+y, y, z'
'x, x-y, z'
'y, x, z-1/2'
'x-y, -y, z-1/2'
'-x, -x+y, z-1/2'

loop_
_atom_site_label
_atom_site_type_symbol
_atom_site_fract_x
_atom_site_fract_y
_atom_site_fract_z
_atom_site_U_iso_or_equiv
_atom_site_adp_type
_atom_site_occupancy
_atom_site_symmetry_multiplicity
_atom_site_calc_flag
_atom_site_refinement_flags
Ce1 Ce 0.3333 0.6667 0.7500 0.0099(4) Uani 1 12 d S
Cr2 Cr 0.0000 0.0000 0.0000 0.0094(5) Uani 1 12 d S
Ge3 Ge 0.19308(10) 0.3862(2) 0.2500 0.0104(4) Uani 1 4 d S

loop_
_atom_site_aniso_label
_atom_site_aniso_U_11
_atom_site_aniso_U_22
_atom_site_aniso_U_33
_atom_site_aniso_U_23
_atom_site_aniso_U_13
_atom_site_aniso_U_12
Ce1 0.0086(4) 0.0086(4) 0.0124(5) 0.000 0.000 0.0043(2)
Cr2 0.0081(6) 0.0081(6) 0.0120(10) 0.000 0.000 0.0040(3)
Ge3 0.0078(5) 0.0076(5) 0.0158(6) 0.000 0.000 0.0038(3)

loop_
_atom_type_symbol
_atom_type_description
_atom_type_scat_dispersion_real
_atom_type_scat_dispersion_imag
_atom_type_scat_source
Cr Cr 0.3209 0.6236 'International Tables Vol C Tables 4.2.6.8 and 6.1.1.4'
Ge Ge 0.1547 1.8001 'International Tables Vol C Tables 4.2.6.8 and 6.1.1.4'
Ce Ce -0.2486 2.6331 'International Tables Vol C Tables 4.2.6.8 and 6.1.1.4'

loop_
_geom_angle_atom_site_label_1
_geom_angle_atom_site_label_2
_geom_angle_atom_site_label_3
_geom_angle
_geom_angle_site_symmetry_1
_geom_angle_site_symmetry_3
Ge3 Ce1 Ge3 70.46(4) 14_566 13_566
Ge3 Ce1 Ge3 49.54(4) 14_566 15_666
Ge3 Ce1 Ge3 120.0 13_566 15_666
Ge3 Ce1 Ge3 120.0 14_566 15_556
Ge3 Ce1 Ge3 49.54(4) 13_566 15_556
Ge3 Ce1 Ge3 169.54(4) 15_666 15_556
Ge3 Ce1 Ge3 120.0 14_566 13_666
Ge3 Ce1 Ge3 169.54(4) 13_566 13_666
Ge3 Ce1 Ge3 70.46(4) 15_666 13_666
Ge3 Ce1 Ge3 120.0 15_556 13_666
Ge3 Ce1 Ge3 169.54(4) 14_566 14_556
Ge3 Ce1 Ge3 120.0 13_566 14_556
Ge3 Ce1 Ge3 120.0 15_666 14_556
Ge3 Ce1 Ge3 70.46(4) 15_556 14_556
Ge3 Ce1 Ge3 49.54(4) 13_666 14_556
Ge3 Ce1 Ge3 67.78(2) 14_566 3_566
Ge3 Ce1 Ge3 67.78(2) 13_566 3_566
Ge3 Ce1 Ge3 87.582(8) 15_666 3_566
Ge3 Ce1 Ge3 87.582(8) 15_556 3_566
Ge3 Ce1 Ge3 114.853(15) 13_666 3_566
Ge3 Ce1 Ge3 114.853(15) 14_556 3_566
Ge3 Ce1 Ge3 67.78(2) 14_566 3_565
Ge3 Ce1 Ge3 67.78(2) 13_566 3_565
Ge3 Ce1 Ge3 87.582(8) 15_666 3_565
Ge3 Ce1 Ge3 87.582(8) 15_556 3_565
Ge3 Ce1 Ge3 114.853(15) 13_666 3_565
Ge3 Ce1 Ge3 114.853(15) 14_556 3_565
Ge3 Ce1 Ge3 124.85(4) 3_566 3_565
Ge3 Ce1 Ge3 87.582(8) 14_566 2_666
Ge3 Ce1 Ge3 114.853(15) 13_566 2_666
Ge3 Ce1 Ge3 67.78(2) 15_666 2_666
Ge3 Ce1 Ge3 114.853(15) 15_556 2_666
Ge3 Ce1 Ge3 67.78(2) 13_666 2_666
Ge3 Ce1 Ge3 87.582(8) 14_556 2_666
Ge3 Ce1 Ge3 47.26(3) 3_566 2_666
Ge3 Ce1 Ge3 153.236(19) 3_565 2_666
Ge3 Ce1 Ge3 114.853(15) 14_566 .
Ge3 Ce1 Ge3 87.582(8) 13_566 .
Ge3 Ce1 Ge3 114.853(15) 15_666 .
Ge3 Ce1 Ge3 67.78(2) 15_556 .
Ge3 Ce1 Ge3 87.582(8) 13_666 .
Ge3 Ce1 Ge3 67.78(2) 14_556 .
Ge3 Ce1 Ge3 153.236(19) 3_566 .
Ge3 Ce1 Ge3 47.26(3) 3_565 .
Ge3 Ce1 Ge3 153.236(19) 2_666 .
Ge3 Ce1 Ge3 114.853(15) 14_566 1_556
Ge3 Ce1 Ge3 87.582(8) 13_566 1_556
Ge3 Ce1 Ge3 114.853(15) 15_666 1_556
Ge3 Ce1 Ge3 67.78(2) 15_556 1_556
Ge3 Ce1 Ge3 87.582(8) 13_666 1_556
Ge3 Ce1 Ge3 67.78(2) 14_556 1_556
Ge3 Ce1 Ge3 47.26(3) 3_566 1_556
Ge3 Ce1 Ge3 153.236(19) 3_565 1_556
Ge3 Ce1 Ge3 47.26(3) 2_666 1_556
Ge3 Ce1 Ge3 124.85(4) . 1_556
Ge3 Ce1 Ge3 87.582(8) 14_566 2_665
Ge3 Ce1 Ge3 114.853(15) 13_566 2_665
Ge3 Ce1 Ge3 67.78(2) 15_666 2_665
Ge3 Ce1 Ge3 114.853(15) 15_556 2_665
Ge3 Ce1 Ge3 67.78(2) 13_666 2_665
Ge3 Ce1 Ge3 87.582(8) 14_556 2_665
Ge3 Ce1 Ge3 153.236(19) 3_566 2_665
Ge3 Ce1 Ge3 47.26(3) 3_565 2_665
Ge3 Ce1 Ge3 124.85(4) 2_666 2_665
Ge3 Ce1 Ge3 47.26(3) . 2_665
Ge3 Ce1 Ge3 153.236(19) 1_556 2_665
Ge3 Cr2 Ge3 180.000(12) 13 .
Ge3 Cr2 Ge3 90.63(3) 13 15
Ge3 Cr2 Ge3 89.37(3) . 15
Ge3 Cr2 Ge3 89.37(3) 13 3
Ge3 Cr2 Ge3 90.63(3) . 3
Ge3 Cr2 Ge3 180.00(2) 15 3
Ge3 Cr2 Ge3 90.63(3) 13 14
Ge3 Cr2 Ge3 89.37(3) . 14
Ge3 Cr2 Ge3 90.63(3) 15 14
Ge3 Cr2 Ge3 89.37(3) 3 14
Ge3 Cr2 Ge3 89.37(3) 13 2
Ge3 Cr2 Ge3 90.63(3) . 2
Ge3 Cr2 Ge3 89.37(3) 15 2
Ge3 Cr2 Ge3 90.63(3) 3 2
Ge3 Cr2 Ge3 180.00(3) 14 2
Ge3 Cr2 Cr2 124.819(19) 13 4
Ge3 Cr2 Cr2 55.181(19) . 4
Ge3 Cr2 Cr2 124.819(19) 15 4
Ge3 Cr2 Cr2 55.181(19) 3 4
Ge3 Cr2 Cr2 124.819(19) 14 4
Ge3 Cr2 Cr2 55.181(19) 2 4
Ge3 Cr2 Cr2 55.181(19) 13 4_554
Ge3 Cr2 Cr2 124.819(19) . 4_554
Ge3 Cr2 Cr2 55.181(19) 15 4_554
Ge3 Cr2 Cr2 124.819(19) 3 4_554
Ge3 Cr2 Cr2 55.181(19) 14 4_554
Ge3 Cr2 Cr2 124.819(19) 2 4_554
Cr2 Cr2 Cr2 180.0 4 4_554
Cr2 Ge3 Cr2 69.64(4) . 4
Cr2 Ge3 Ge3 135.314(14) . 2_665
Cr2 Ge3 Ge3 135.314(14) 4 2_665
Cr2 Ge3 Ge3 135.314(13) . 3_565
Cr2 Ge3 Ge3 135.314(13) 4 3_565
Ge3 Ge3 Ge3 60.0 2_665 3_565
Cr2 Ge3 Ce1 85.709(17) . 13_566
Cr2 Ge3 Ce1 85.709(17) 4 13_566
Ge3 Ge3 Ce1 125.23(2) 2_665 13_566
Ge3 Ge3 Ce1 65.23(2) 3_565 13_566
Cr2 Ge3 Ce1 85.709(17) . 13_666
Cr2 Ge3 Ce1 85.709(17) 4 13_666
Ge3 Ge3 Ce1 65.23(2) 2_665 13_666
Ge3 Ge3 Ce1 125.23(2) 3_565 13_666
Ce1 Ge3 Ce1 169.54(4) 13_566 13_666
Cr2 Ge3 Ce1 152.39(3) . .
Cr2 Ge3 Ce1 82.75(2) 4 .
Ge3 Ge3 Ce1 66.368(17) 2_665 .
Ge3 Ge3 Ce1 66.368(17) 3_565 .
Ce1 Ge3 Ce1 92.418(8) 13_566 .
Ce1 Ge3 Ce1 92.418(8) 13_666 .
Cr2 Ge3 Ce1 82.75(2) . 1_554
Cr2 Ge3 Ce1 152.39(3) 4 1_554
Ge3 Ge3 Ce1 66.368(17) 2_665 1_554
Ge3 Ge3 Ce1 66.368(17) 3_565 1_554
Ce1 Ge3 Ce1 92.418(8) 13_566 1_554
Ce1 Ge3 Ce1 92.418(8) 13_666 1_554
Ce1 Ge3 Ce1 124.85(4) . 1_554

loop_
_geom_bond_atom_site_label_1
_geom_bond_atom_site_label_2
_geom_bond_distance
_geom_bond_site_symmetry_2
Ce1 Ge3 3.0880(11) 14_566
Ce1 Ge3 3.0880(11) 13_566
Ce1 Ge3 3.0880(11) 15_666
Ce1 Ge3 3.0880(10) 15_556
Ce1 Ge3 3.0880(11) 13_666
Ce1 Ge3 3.0880(11) 14_556
Ce1 Ge3 3.2277(10) 3_566
Ce1 Ge3 3.2277(10) 3_565
Ce1 Ge3 3.2277(10) 2_666
Ce1 Ge3 3.2277(10) .
Ce1 Ge3 3.2277(10) 1_556
Ce1 Ge3 3.2277(10) 2_665
Cr2 Ge3 2.5054(11) 13
Cr2 Ge3 2.5054(11) .
Cr2 Ge3 2.5054(11) 15
Cr2 Ge3 2.5054(11) 3
Cr2 Ge3 2.5054(11) 14
Cr2 Ge3 2.5054(11) 2
Cr2 Cr2 2.8611(9) 4
Cr2 Cr2 2.8611(9) 4_554
Ge3 Cr2 2.5054(11) 4
Ge3 Ge3 2.588(2) 2_665
Ge3 Ge3 2.588(2) 3_565
Ge3 Ce1 3.0880(11) 13_566
Ge3 Ce1 3.0880(11) 13_666
Ge3 Ce1 3.2277(10) 1_554
